data_1520439
loop_
_publ_author_name
'Maeda, Chihiro'
'Todaka, Takumi'
'Ema, Tadashi'

_publ_section_title
;
 Carbazole-Based Boron Dipyrromethenes (BODIPYs): Facile Synthesis,
 Structures, and Fine-Tunable Optical Properties.
;
_journal_issue 12
_journal_name_full 'Organic letters'
_journal_page_first 3090
_journal_page_last 3093
_journal_paper_doi 10.1021/acs.orglett.5b01363
_journal_volume 17
_journal_year 2015
_chemical_formula_moiety 'C25 H16 B F8 N3, C H2 Cl2'
_chemical_formula_sum 'C26 H18 B Cl2 F8 N3'
_chemical_formula_weight 606.14
_chemical_name_systematic
; 
 ? 
;
_space_group_IT_number 14
_symmetry_cell_setting monoclinic
_symmetry_Int_Tables_number 14
_symmetry_space_group_name_Hall '-P 2ybc'
_symmetry_space_group_name_H-M 'P 1 21/c 1'
_atom_sites_solution_hydrogens geom
_atom_sites_solution_primary direct
_atom_sites_solution_secondary difmap
_audit_creation_method SHELXL-97
_cell_angle_alpha 90.00
_cell_angle_beta 96.981(14)
_cell_angle_gamma 90.00
_cell_formula_units_Z 4
_cell_length_a 7.923(3)
_cell_length_b 11.039(4)
_cell_length_c 27.770(12)
_cell_measurement_reflns_used 2411
_cell_measurement_temperature 93(2)
_cell_measurement_theta_max 68.3
_cell_measurement_theta_min 25.2
_cell_volume 2410.8(16)
_computing_structure_refinement 'SHELXL-97 (Sheldrick, 1997)'
_computing_structure_solution 'SHELXS-97 (Sheldrick, 1990)'
_diffrn_ambient_temperature 93(2)
_diffrn_detector_area_resol_mean 5.814
_diffrn_measured_fraction_theta_full 0.973
_diffrn_measured_fraction_theta_max 0.973
_diffrn_measurement_device_type 'Rigaku XtaLAB P200'
_diffrn_measurement_method \w
_diffrn_radiation_monochromator graphite
_diffrn_radiation_source 'fine-focus sealed tube'
_diffrn_radiation_type CuK\a
_diffrn_radiation_wavelength 1.54187
_diffrn_reflns_av_R_equivalents 0.0393
_diffrn_reflns_av_sigmaI/netI 0.0302
_diffrn_reflns_limit_h_max 9
_diffrn_reflns_limit_h_min -9
_diffrn_reflns_limit_k_max 11
_diffrn_reflns_limit_k_min -13
_diffrn_reflns_limit_l_max 33
_diffrn_reflns_limit_l_min -30
_diffrn_reflns_number 14876
_diffrn_reflns_theta_full 67.00
_diffrn_reflns_theta_max 67.00
_diffrn_reflns_theta_min 6.81
_exptl_absorpt_coefficient_mu 3.214
_exptl_absorpt_correction_T_max 0.8558
_exptl_absorpt_correction_T_min 0.5657
_exptl_absorpt_correction_type multi-scan
_exptl_absorpt_process_details 'REQAB (Rigaku, 1998)'
_exptl_crystal_colour yellow
_exptl_crystal_density_diffrn 1.670
_exptl_crystal_density_method 'not measured'
_exptl_crystal_description prism
_exptl_crystal_F_000 1224
_exptl_crystal_size_max 0.20
_exptl_crystal_size_mid 0.10
_exptl_crystal_size_min 0.05
_refine_diff_density_max 0.362
_refine_diff_density_min -0.720
_refine_diff_density_rms 0.088
_refine_ls_extinction_method none
_refine_ls_goodness_of_fit_ref 1.019
_refine_ls_hydrogen_treatment constr
_refine_ls_matrix_type full
_refine_ls_number_parameters 363
_refine_ls_number_reflns 4181
_refine_ls_number_restraints 0
_refine_ls_restrained_S_all 1.019
_refine_ls_R_factor_all 0.0569
_refine_ls_R_factor_gt 0.0549
_refine_ls_shift/su_max 0.000
_refine_ls_shift/su_mean 0.000
_refine_ls_structure_factor_coef Fsqd
_refine_ls_weighting_details 'calc w=1/[\s^2^(Fo^2^)+(0.0800P)^2^+5.0785P] where P=(Fo^2^+2Fc^2^)/3'
_refine_ls_weighting_scheme calc
_refine_ls_wR_factor_gt 0.1471
_refine_ls_wR_factor_ref 0.1491
_reflns_number_gt 3945
_reflns_number_total 4181
_reflns_threshold_expression >2sigma(I)
_cod_data_source_file ol5b01363_si_003.cif
_cod_data_source_block 40823cm
_cod_depositor_comments 'Adding full bibliography for 1520439--1520445.cif.'
_cod_original_sg_symbol_H-M 'P 21/c '
_cod_database_code 1520439

loop_
_symmetry_equiv_pos_as_xyz
'x, y, z'
'-x, y+1/2, -z+1/2'
'-x, -y, -z'
'x, -y-1/2, z-1/2'

loop_
_atom_site_label
_atom_site_type_symbol
_atom_site_fract_x
_atom_site_fract_y
_atom_site_fract_z
_atom_site_U_iso_or_equiv
_atom_site_adp_type
_atom_site_occupancy
_atom_site_symmetry_multiplicity
_atom_site_calc_flag
_atom_site_refinement_flags
F1 F -0.9954(2) 1.10188(18) -0.27912(6) 0.0303(4) Uani 1 1 d .
F2 F -0.7630(2) 1.12886(18) -0.30919(6) 0.0307(4) Uani 1 1 d .
F3 F -0.9331(3) 1.27860(17) -0.30448(6) 0.0334(5) Uani 1 1 d .
F4 F -0.7168(2) 1.82771(15) -0.14141(6) 0.0244(4) Uani 1 1 d .
F5 F -0.4667(2) 1.83210(16) -0.16368(6) 0.0281(4) Uani 1 1 d .
F6 F -0.4991(2) 1.86309(14) -0.08897(6) 0.0213(4) Uani 1 1 d .
F7 F -0.53472(19) 1.16026(14) -0.03241(5) 0.0181(4) Uani 1 1 d .
F8 F -0.3005(2) 1.13998(14) -0.07136(5) 0.0184(4) Uani 1 1 d .
N1 N -0.5028(3) 1.2947(2) -0.09948(8) 0.0132(5) Uani 1 1 d .
N2 N -0.3203(3) 1.3175(2) -0.02063(7) 0.0119(4) Uani 1 1 d .
N3 N -0.0714(3) 1.0961(2) 0.05569(8) 0.0149(5) Uani 1 1 d .
C1 C -0.5962(3) 1.2521(3) -0.14172(9) 0.0146(5) Uani 1 1 d .
C2 C -0.6258(3) 1.1325(2) -0.15628(10) 0.0161(5) Uani 1 1 d .
H1 H -0.5851 1.0669 -0.1360 0.019 Uiso 1 1 calc R
C3 C -0.7169(4) 1.1126(3) -0.20138(10) 0.0191(6) Uani 1 1 d .
H2 H -0.7383 1.0319 -0.2124 0.023 Uiso 1 1 calc R
C4 C -0.7780(3) 1.2099(3) -0.23110(9) 0.0165(6) Uani 1 1 d .
C5 C -0.7510(3) 1.3295(3) -0.21636(10) 0.0158(5) Uani 1 1 d .
H3 H -0.7942 1.3947 -0.2366 0.019 Uiso 1 1 calc R
C6 C -0.6587(3) 1.3512(2) -0.17105(9) 0.0143(5) Uani 1 1 d .
C7 C -0.5989(3) 1.4598(2) -0.14506(9) 0.0134(5) Uani 1 1 d .
C8 C -0.6143(3) 1.5832(3) -0.15370(9) 0.0149(5) Uani 1 1 d .
H4 H -0.6760 1.6134 -0.1827 0.018 Uiso 1 1 calc R
C9 C -0.5358(3) 1.6619(2) -0.11820(9) 0.0141(5) Uani 1 1 d .
C10 C -0.4419(3) 1.6203(2) -0.07542(9) 0.0135(5) Uani 1 1 d .
H5 H -0.3912 1.6771 -0.0523 0.016 Uiso 1 1 calc R
C11 C -0.4219(3) 1.4960(2) -0.06620(9) 0.0124(5) Uani 1 1 d .
C12 C -0.5041(3) 1.4188(2) -0.10175(9) 0.0131(5) Uani 1 1 d .
C13 C -0.3219(3) 1.4398(2) -0.02457(9) 0.0124(5) Uani 1 1 d .
C14 C -0.2121(3) 1.4894(2) 0.01530(9) 0.0127(5) Uani 1 1 d .
C15 C -0.1758(3) 1.6095(2) 0.03074(9) 0.0139(5) Uani 1 1 d .
H6 H -0.2251 1.6761 0.0125 0.017 Uiso 1 1 calc R
C16 C -0.0675(3) 1.6281(3) 0.07285(10) 0.0172(6) Uani 1 1 d .
H7 H -0.0391 1.7085 0.0830 0.021 Uiso 1 1 calc R
C17 C 0.0014(3) 1.5300(3) 0.10089(9) 0.0170(6) Uani 1 1 d .
H8 H 0.0745 1.5453 0.1300 0.020 Uiso 1 1 calc R
C18 C -0.0349(3) 1.4122(3) 0.08703(9) 0.0157(5) Uani 1 1 d .
H9 H 0.0096 1.3468 0.1069 0.019 Uiso 1 1 calc R
C19 C -0.1387(3) 1.3900(2) 0.04311(9) 0.0129(5) Uani 1 1 d .
C20 C -0.2065(3) 1.2819(2) 0.01985(9) 0.0134(5) Uani 1 1 d .
C21 C -0.1947(3) 1.1578(2) 0.03050(9) 0.0128(5) Uani 1 1 d .
H10 H -0.2902 1.1109 0.0176 0.015 Uiso 1 1 calc R
C22 C 0.1000(3) 1.1431(3) 0.07042(10) 0.0190(6) Uani 1 1 d .
H19 H 0.1161 1.2185 0.0529 0.028 Uiso 1 1 calc R
H20 H 0.1842 1.0832 0.0628 0.028 Uiso 1 1 calc R
H21 H 0.1145 1.1591 0.1054 0.028 Uiso 1 1 calc R
C23 C -0.0978(3) 0.9700(3) 0.06809(10) 0.0200(6) Uani 1 1 d .
H22 H -0.2105 0.9438 0.0533 0.030 Uiso 1 1 calc R
H23 H -0.0904 0.9617 0.1034 0.030 Uiso 1 1 calc R
H24 H -0.0104 0.9196 0.0559 0.030 Uiso 1 1 calc R
C24 C -0.8669(4) 1.1810(3) -0.28045(10) 0.0208(6) Uani 1 1 d .
C25 C -0.5540(3) 1.7942(2) -0.12783(10) 0.0162(5) Uani 1 1 d .
C26 C 0.1751(4) 0.7864(3) 0.17746(12) 0.0319(7) Uani 1 1 d .
H17 H 0.2195 0.7595 0.1474 0.038 Uiso 1 1 calc R
H18 H 0.0518 0.7683 0.1741 0.038 Uiso 1 1 calc R
Cl1 Cl 0.20594(11) 0.94327(8) 0.18456(3) 0.0364(2) Uani 1 1 d .
Cl2 Cl 0.27933(13) 0.70483(9) 0.22766(3) 0.0442(3) Uani 1 1 d .
B1 B -0.4167(4) 1.2237(3) -0.05666(11) 0.0142(6) Uani 1 1 d .

loop_
_atom_site_aniso_label
_atom_site_aniso_U_11
_atom_site_aniso_U_22
_atom_site_aniso_U_33
_atom_site_aniso_U_23
_atom_site_aniso_U_13
_atom_site_aniso_U_12
F1 0.0267(9) 0.0386(11) 0.0235(9) -0.0006(8) -0.0050(7) -0.0143(8)
F2 0.0307(9) 0.0436(12) 0.0177(8) -0.0113(8) 0.0031(7) -0.0017(8)
F3 0.0493(11) 0.0241(10) 0.0220(9) 0.0006(7) -0.0153(8) 0.0025(8)
F4 0.0209(8) 0.0150(8) 0.0344(9) 0.0012(7) -0.0087(7) 0.0049(6)
F5 0.0431(11) 0.0142(9) 0.0296(9) 0.0078(7) 0.0148(8) -0.0008(7)
F6 0.0273(9) 0.0114(8) 0.0228(8) -0.0012(6) -0.0057(6) -0.0007(6)
F7 0.0182(8) 0.0165(8) 0.0185(8) 0.0045(6) -0.0027(6) -0.0056(6)
F8 0.0219(8) 0.0144(8) 0.0178(8) -0.0027(6) -0.0017(6) 0.0068(6)
N1 0.0170(11) 0.0093(11) 0.0124(10) -0.0010(8) -0.0022(8) 0.0016(8)
N2 0.0128(10) 0.0105(11) 0.0117(10) 0.0014(8) -0.0012(8) -0.0001(8)
N3 0.0149(11) 0.0118(11) 0.0171(11) 0.0016(9) -0.0011(8) -0.0001(9)
C1 0.0157(12) 0.0151(14) 0.0127(12) 0.0004(10) 0.0002(9) 0.0013(10)
C2 0.0202(13) 0.0125(14) 0.0148(12) -0.0003(10) -0.0009(10) 0.0014(10)
C3 0.0224(14) 0.0160(14) 0.0181(13) -0.0022(11) -0.0006(10) -0.0017(11)
C4 0.0166(12) 0.0188(15) 0.0136(12) -0.0011(10) -0.0006(10) -0.0015(10)
C5 0.0157(12) 0.0157(14) 0.0152(12) 0.0010(10) -0.0014(10) 0.0003(10)
C6 0.0156(12) 0.0115(13) 0.0154(12) 0.0001(10) 0.0006(10) 0.0010(10)
C7 0.0142(12) 0.0122(13) 0.0138(12) 0.0008(10) 0.0016(9) 0.0002(10)
C8 0.0139(12) 0.0164(14) 0.0137(12) 0.0021(10) -0.0015(9) -0.0006(10)
C9 0.0144(12) 0.0109(13) 0.0170(12) 0.0024(10) 0.0019(10) 0.0005(10)
C10 0.0138(12) 0.0126(13) 0.0139(12) -0.0002(10) 0.0008(9) -0.0014(10)
C11 0.0133(11) 0.0107(13) 0.0133(12) 0.0009(10) 0.0019(9) 0.0007(9)
C12 0.0141(12) 0.0111(13) 0.0143(12) -0.0003(10) 0.0029(9) -0.0004(10)
C13 0.0141(12) 0.0090(13) 0.0145(12) 0.0008(10) 0.0030(9) 0.0000(9)
C14 0.0129(11) 0.0131(13) 0.0121(11) 0.0019(10) 0.0018(9) -0.0004(10)
C15 0.0158(12) 0.0119(13) 0.0141(12) 0.0007(10) 0.0019(10) 0.0001(10)
C16 0.0208(13) 0.0132(14) 0.0172(13) -0.0026(10) 0.0011(10) -0.0021(10)
C17 0.0192(13) 0.0170(14) 0.0141(12) -0.0008(10) -0.0006(10) -0.0005(11)
C18 0.0190(13) 0.0149(14) 0.0126(12) 0.0013(10) -0.0005(10) -0.0002(10)
C19 0.0133(12) 0.0115(13) 0.0140(12) 0.0009(10) 0.0025(9) 0.0004(10)
C20 0.0139(12) 0.0129(13) 0.0129(12) 0.0016(10) -0.0004(9) 0.0002(10)
C21 0.0144(12) 0.0120(13) 0.0117(12) 0.0008(10) -0.0002(9) -0.0006(10)
C22 0.0149(13) 0.0167(14) 0.0243(14) 0.0011(11) -0.0015(10) 0.0005(10)
C23 0.0185(13) 0.0126(14) 0.0279(15) 0.0067(11) -0.0016(11) -0.0013(11)
C24 0.0223(14) 0.0197(15) 0.0192(14) 0.0013(11) -0.0029(11) -0.0012(11)
C25 0.0170(13) 0.0137(14) 0.0173(13) 0.0004(10) -0.0009(10) -0.0011(10)
C26 0.0337(17) 0.035(2) 0.0287(16) -0.0056(14) 0.0083(13) -0.0058(14)
Cl1 0.0508(5) 0.0277(5) 0.0311(4) -0.0014(3) 0.0070(3) -0.0007(3)
Cl2 0.0537(6) 0.0384(5) 0.0420(5) 0.0096(4) 0.0113(4) 0.0100(4)
B1 0.0161(14) 0.0102(14) 0.0155(14) 0.0003(11) -0.0009(11) -0.0004(11)

loop_
_atom_type_symbol
_atom_type_description
_atom_type_scat_dispersion_real
_atom_type_scat_dispersion_imag
_atom_type_scat_source
C C 0.0181 0.0091 'International Tables Vol C Tables 4.2.6.8 and 6.1.1.4'
H H 0.0000 0.0000 'International Tables Vol C Tables 4.2.6.8 and 6.1.1.4'
B B 0.0090 0.0039 'International Tables Vol C Tables 4.2.6.8 and 6.1.1.4'
F F 0.0727 0.0534 'International Tables Vol C Tables 4.2.6.8 and 6.1.1.4'
N N 0.0311 0.0180 'International Tables Vol C Tables 4.2.6.8 and 6.1.1.4'
Cl Cl 0.3639 0.7018 'International Tables Vol C Tables 4.2.6.8 and 6.1.1.4'

loop_
_geom_angle_atom_site_label_1
_geom_angle_atom_site_label_2
_geom_angle_atom_site_label_3
_geom_angle
C12 N1 C1 107.4(2)
C12 N1 B1 123.5(2)
C1 N1 B1 129.0(2)
C13 N2 C20 110.0(2)
C13 N2 B1 127.3(2)
C20 N2 B1 122.6(2)
C21 N3 C23 120.0(2)
C21 N3 C22 124.5(2)
C23 N3 C22 115.3(2)
N1 C1 C2 128.3(2)
N1 C1 C6 109.7(2)
C2 C1 C6 122.0(2)
C3 C2 C1 117.7(3)
C3 C2 H1 121.2
C1 C2 H1 121.2
C2 C3 C4 121.0(3)
C2 C3 H2 119.5
C4 C3 H2 119.5
C5 C4 C3 121.6(2)
C5 C4 C24 120.7(2)
C3 C4 C24 117.7(2)
C4 C5 C6 118.2(2)
C4 C5 H3 120.9
C6 C5 H3 120.9
C5 C6 C1 119.6(2)
C5 C6 C7 134.0(3)
C1 C6 C7 106.4(2)
C8 C7 C12 119.3(2)
C8 C7 C6 135.2(2)
C12 C7 C6 105.5(2)
C7 C8 C9 117.7(2)
C7 C8 H4 121.1
C9 C8 H4 121.1
C8 C9 C10 122.6(2)
C8 C9 C25 117.2(2)
C10 C9 C25 120.2(2)
C11 C10 C9 120.8(2)
C11 C10 H5 119.6
C9 C10 H5 119.6
C10 C11 C12 115.7(2)
C10 C11 C13 126.9(2)
C12 C11 C13 117.4(2)
N1 C12 C11 125.1(2)
N1 C12 C7 111.0(2)
C11 C12 C7 123.9(2)
N2 C13 C14 108.6(2)
N2 C13 C11 119.2(2)
C14 C13 C11 132.2(2)
C15 C14 C19 120.3(2)
C15 C14 C13 132.5(2)
C19 C14 C13 107.2(2)
C16 C15 C14 118.7(2)
C16 C15 H6 120.7
C14 C15 H6 120.7
C15 C16 C17 121.0(3)
C15 C16 H7 119.5
C17 C16 H7 119.5
C18 C17 C16 121.3(2)
C18 C17 H8 119.4
C16 C17 H8 119.4
C17 C18 C19 119.2(2)
C17 C18 H9 120.4
C19 C18 H9 120.4
C18 C19 C14 119.5(2)
C18 C19 C20 133.2(2)
C14 C19 C20 107.0(2)
C21 C20 N2 117.4(2)
C21 C20 C19 135.1(2)
N2 C20 C19 107.2(2)
N3 C21 C20 129.9(2)
N3 C21 H10 115.0
C20 C21 H10 115.0
N3 C22 H19 109.5
N3 C22 H20 109.5
H19 C22 H20 109.5
N3 C22 H21 109.5
H19 C22 H21 109.5
H20 C22 H21 109.5
N3 C23 H22 109.5
N3 C23 H23 109.5
H22 C23 H23 109.5
N3 C23 H24 109.5
H22 C23 H24 109.5
H23 C23 H24 109.5
F3 C24 F2 106.2(2)
F3 C24 F1 106.5(2)
F2 C24 F1 105.0(2)
F3 C24 C4 113.4(2)
F2 C24 C4 112.4(2)
F1 C24 C4 112.8(2)
F5 C25 F6 105.8(2)
F5 C25 F4 105.5(2)
F6 C25 F4 105.8(2)
F5 C25 C9 113.0(2)
F6 C25 C9 113.3(2)
F4 C25 C9 112.8(2)
Cl1 C26 Cl2 111.49(18)
Cl1 C26 H17 109.3
Cl2 C26 H17 109.3
Cl1 C26 H18 109.3
Cl2 C26 H18 109.3
H17 C26 H18 108.0
F8 B1 F7 108.1(2)
F8 B1 N1 111.2(2)
F7 B1 N1 111.8(2)
F8 B1 N2 109.6(2)
F7 B1 N2 108.9(2)
N1 B1 N2 107.2(2)

loop_
_geom_bond_atom_site_label_1
_geom_bond_atom_site_label_2
_geom_bond_distance
F1 C24 1.346(3)
F2 C24 1.344(4)
F3 C24 1.340(3)
F4 C25 1.351(3)
F5 C25 1.346(3)
F6 C25 1.348(3)
F7 B1 1.404(3)
F8 B1 1.400(3)
N1 C12 1.371(4)
N1 C1 1.390(3)
N1 B1 1.516(4)
N2 C13 1.355(3)
N2 C20 1.409(3)
N2 B1 1.572(4)
N3 C21 1.320(3)
N3 C23 1.456(4)
N3 C22 1.465(3)
C1 C2 1.392(4)
C1 C6 1.417(4)
C2 C3 1.385(4)
C2 H1 0.9500
C3 C4 1.404(4)
C3 H2 0.9500
C4 C5 1.391(4)
C4 C24 1.497(4)
C5 C6 1.397(4)
C5 H3 0.9500
C6 C7 1.448(4)
C7 C8 1.387(4)
C7 C12 1.413(4)
C8 C9 1.402(4)
C8 H4 0.9500
C9 C10 1.400(4)
C9 C25 1.488(4)
C10 C11 1.401(4)
C10 H5 0.9500
C11 C12 1.403(4)
C11 C13 1.458(4)
C13 C14 1.431(4)
C14 C15 1.412(4)
C14 C19 1.424(4)
C15 C16 1.379(4)
C15 H6 0.9500
C16 C17 1.405(4)
C16 H7 0.9500
C17 C18 1.376(4)
C17 H8 0.9500
C18 C19 1.407(4)
C18 H9 0.9500
C19 C20 1.430(4)
C20 C21 1.402(4)
C21 H10 0.9500
C22 H19 0.9800
C22 H20 0.9800
C22 H21 0.9800
C23 H22 0.9800
C23 H23 0.9800
C23 H24 0.9800
C26 Cl1 1.757(4)
C26 Cl2 1.776(4)
C26 H17 0.9900
C26 H18 0.9900

loop_
_geom_torsion_atom_site_label_1
_geom_torsion_atom_site_label_2
_geom_torsion_atom_site_label_3
_geom_torsion_atom_site_label_4
_geom_torsion
C12 N1 C1 C2 177.9(3)
B1 N1 C1 C2 -3.8(4)
C12 N1 C1 C6 -0.5(3)
B1 N1 C1 C6 177.8(2)
N1 C1 C2 C3 -177.0(3)
C6 C1 C2 C3 1.2(4)
C1 C2 C3 C4 -0.5(4)
C2 C3 C4 C5 -0.6(4)
C2 C3 C4 C24 176.7(3)
C3 C4 C5 C6 0.9(4)
C24 C4 C5 C6 -176.3(2)
C4 C5 C6 C1 -0.1(4)
C4 C5 C6 C7 176.3(3)
N1 C1 C6 C5 177.5(2)
C2 C1 C6 C5 -1.0(4)
N1 C1 C6 C7 0.3(3)
C2 C1 C6 C7 -178.2(2)
C5 C6 C7 C8 2.9(5)
C1 C6 C7 C8 179.6(3)
C5 C6 C7 C12 -176.7(3)
C1 C6 C7 C12 0.0(3)
C12 C7 C8 C9 -0.8(4)
C6 C7 C8 C9 179.6(3)
C7 C8 C9 C10 0.9(4)
C7 C8 C9 C25 -179.7(2)
C8 C9 C10 C11 0.2(4)
C25 C9 C10 C11 -179.1(2)
C9 C10 C11 C12 -1.3(4)
C9 C10 C11 C13 177.0(2)
C1 N1 C12 C11 -179.1(2)
B1 N1 C12 C11 2.5(4)
C1 N1 C12 C7 0.5(3)
B1 N1 C12 C7 -177.9(2)
C10 C11 C12 N1 -179.0(2)
C13 C11 C12 N1 2.5(4)
C10 C11 C12 C7 1.4(4)
C13 C11 C12 C7 -177.1(2)
C8 C7 C12 N1 180.0(2)
C6 C7 C12 N1 -0.3(3)
C8 C7 C12 C11 -0.4(4)
C6 C7 C12 C11 179.3(2)
C20 N2 C13 C14 -2.4(3)
B1 N2 C13 C14 -178.0(2)
C20 N2 C13 C11 175.5(2)
B1 N2 C13 C11 -0.1(4)
C10 C11 C13 N2 178.1(2)
C12 C11 C13 N2 -3.6(3)
C10 C11 C13 C14 -4.6(4)
C12 C11 C13 C14 173.7(3)
N2 C13 C14 C15 -175.0(3)
C11 C13 C14 C15 7.5(5)
N2 C13 C14 C19 1.8(3)
C11 C13 C14 C19 -175.8(3)
C19 C14 C15 C16 0.5(4)
C13 C14 C15 C16 177.0(3)
C14 C15 C16 C17 -2.1(4)
C15 C16 C17 C18 0.8(4)
C16 C17 C18 C19 2.0(4)
C17 C18 C19 C14 -3.6(4)
C17 C18 C19 C20 -176.3(3)
C15 C14 C19 C18 2.3(4)
C13 C14 C19 C18 -174.9(2)
C15 C14 C19 C20 176.8(2)
C13 C14 C19 C20 -0.5(3)
C13 N2 C20 C21 177.3(2)
B1 N2 C20 C21 -6.9(3)
C13 N2 C20 C19 2.1(3)
B1 N2 C20 C19 178.0(2)
C18 C19 C20 C21 -1.5(5)
C14 C19 C20 C21 -174.9(3)
C18 C19 C20 N2 172.4(3)
C14 C19 C20 N2 -1.0(3)
C23 N3 C21 C20 170.9(3)
C22 N3 C21 C20 -13.1(4)
N2 C20 C21 N3 158.2(3)
C19 C20 C21 N3 -28.3(5)
C5 C4 C24 F3 -8.0(4)
C3 C4 C24 F3 174.7(2)
C5 C4 C24 F2 112.5(3)
C3 C4 C24 F2 -64.8(3)
C5 C4 C24 F1 -129.1(3)
C3 C4 C24 F1 53.6(3)
C8 C9 C25 F5 -69.8(3)
C10 C9 C25 F5 109.5(3)
C8 C9 C25 F6 169.9(2)
C10 C9 C25 F6 -10.8(3)
C8 C9 C25 F4 49.7(3)
C10 C9 C25 F4 -131.0(2)
C12 N1 B1 F8 -125.2(2)
C1 N1 B1 F8 56.8(3)
C12 N1 B1 F7 113.9(3)
C1 N1 B1 F7 -64.1(3)
C12 N1 B1 N2 -5.4(3)
C1 N1 B1 N2 176.6(2)
C13 N2 B1 F8 125.2(3)
C20 N2 B1 F8 -49.9(3)
C13 N2 B1 F7 -116.8(3)
C20 N2 B1 F7 68.1(3)
C13 N2 B1 N1 4.3(3)
C20 N2 B1 N1 -170.7(2)
